data_7715907
loop_
_publ_author_name
'Huang, Li'
'Li, Xiao-Nan'
'Shen, Yuan'
'Hua, Yang'
'Song, Run-Hong'
'Cui, Wen-Bo'
'Li, Zi-Yi'
'Zhang, Hong'

_publ_section_title
;
 Tunable photo/thermochromic properties of Cd(II)-viologen coordination
 polymers modulated by coordination modes for flexible imaging films and
 anti-counterfeiting.
;
_journal_issue 20
_journal_name_full 'Dalton transactions (Cambridge, England : 2003)'
_journal_page_first 8803
_journal_page_last 8811
_journal_paper_doi 10.1039/d4dt00764f
_journal_volume 53
_journal_year 2024
_chemical_formula_moiety 'C25 H18 Cd N2 O7, C3 H7 N O, C6 H5 Cl N2 O4'
_chemical_formula_sum 'C34 H30 Cd Cl N5 O12'
_chemical_formula_weight 848.48
_space_group_crystal_system monoclinic
_space_group_IT_number 14
_space_group_name_Hall '-P 2ybc'
_space_group_name_H-M_alt 'P 1 21/c 1'
_atom_sites_solution_hydrogens mixed
_audit_creation_date 2024-03-28
_audit_creation_method
;
Olex2 1.3-alpha
(compiled 2020.11.12 svn.r5f609507 for OlexSys, GUI svn.r6408)
;
_audit_update_record
;
2024-03-28 deposited with the CCDC.	2024-04-30 downloaded from the CCDC.
;
_cell_angle_alpha 90
_cell_angle_beta 131.224(2)
_cell_angle_gamma 90
_cell_formula_units_Z 4
_cell_length_a 13.6920(4)
_cell_length_b 18.1108(5)
_cell_length_c 18.0526(7)
_cell_measurement_reflns_used 12763
_cell_measurement_temperature 100.7
_cell_measurement_theta_max 25.127
_cell_measurement_theta_min 1.628
_cell_volume 3367.0(2)
_computing_cell_refinement 'SAINT+ Ver. 2016.5-0 (Bruker-AXS, 2016)'
_computing_data_collection 'APEX3 Ver. 2016.5-0 (Bruker-AXS, 2016)'
_computing_data_reduction 'SAINT+ Ver. 2016.5-0 (Bruker-AXS, 2016)'
_computing_molecular_graphics 'OLEX2 (Dolomanov et al., 2009)'
_computing_publication_material 'OLEX2 (Dolomanov et al., 2009)'
_computing_structure_refinement 'XL (Sheldrick, 2015b)'
_computing_structure_solution 'XT (Sheldrick, 2015a)'
_diffrn_ambient_temperature 100.7
_diffrn_detector 'charge-coupled device (CCD) area detector'
_diffrn_detector_area_resol_mean 7.9
_diffrn_detector_type 'Bruker APEX II'
_diffrn_measured_fraction_theta_full 0.976
_diffrn_measured_fraction_theta_max 0.775
_diffrn_measurement_device 'three-circle diffractometer'
_diffrn_measurement_device_type 'CCD area detector'
_diffrn_measurement_method '0.5\% \w and 0.5\% \f scans'
_diffrn_radiation_collimation 'focusing mirrors'
_diffrn_radiation_detector 'Bruker APEX II'
_diffrn_radiation_monochromator 'mirror optics'
_diffrn_radiation_probe x-ray
_diffrn_radiation_type 'Mo K\a'
_diffrn_radiation_wavelength 0.71073
_diffrn_radiation_xray_symbol K-L~3~
_diffrn_reflns_av_R_equivalents 0.0293
_diffrn_reflns_av_unetI/netI 0.0387
_diffrn_reflns_Laue_measured_fraction_full 0.976
_diffrn_reflns_Laue_measured_fraction_max 0.775
_diffrn_reflns_limit_h_max 18
_diffrn_reflns_limit_h_min -19
_diffrn_reflns_limit_k_max 18
_diffrn_reflns_limit_k_min -23
_diffrn_reflns_limit_l_max 22
_diffrn_reflns_limit_l_min -25
_diffrn_reflns_number 20756
_diffrn_reflns_point_group_measured_fraction_full 0.976
_diffrn_reflns_point_group_measured_fraction_max 0.775
_diffrn_reflns_theta_full 25.242
_diffrn_reflns_theta_max 30.337
_diffrn_reflns_theta_min 2.256
_diffrn_source 'microfocus sealed X-ray tube'
_diffrn_source_type 'Incoatec I\ms'
_exptl_absorpt_coefficient_mu 0.803
_exptl_absorpt_correction_T_max 0.87
_exptl_absorpt_correction_T_min 0.86
_exptl_absorpt_correction_type multi-scan
_exptl_absorpt_process_details
;
SADABS-2016/2 (Krause et al., 2015) was used for absorption correction.
;
_exptl_crystal_colour 'clear light yellow'
_exptl_crystal_colour_lustre clear
_exptl_crystal_colour_modifier light
_exptl_crystal_colour_primary yellow
_exptl_crystal_density_diffrn 1.674
_exptl_crystal_density_method 'not measured'
_exptl_crystal_description plate
_exptl_crystal_F_000 1720
_exptl_crystal_size_max 0.14
_exptl_crystal_size_mid 0.12
_exptl_crystal_size_min 0.06
_refine_diff_density_max 0.940
_refine_diff_density_min -0.956
_refine_diff_density_rms 0.110
_refine_ls_extinction_method none
_refine_ls_goodness_of_fit_ref 1.056
_refine_ls_hydrogen_treatment mixed
_refine_ls_matrix_type full
_refine_ls_number_parameters 585
_refine_ls_number_reflns 7852
_refine_ls_number_restraints 1180
_refine_ls_restrained_S_all 1.002
_refine_ls_R_factor_all 0.0604
_refine_ls_R_factor_gt 0.0450
_refine_ls_shift/su_max 0.001
_refine_ls_shift/su_mean 0.000
_refine_ls_structure_factor_coef Fsqd
_refine_ls_weighting_details 'w=1/[\s^2^(Fo^2^)+(0.0440P)^2^+11.1160P] where P=(Fo^2^+2Fc^2^)/3'
_refine_ls_weighting_scheme calc
_refine_ls_wR_factor_gt 0.1096
_refine_ls_wR_factor_ref 0.1178
_reflns_Friedel_coverage 0.000
_reflns_number_gt 6314
_reflns_number_total 7852
_reflns_threshold_expression 'I > 2\s(I)'
_cod_data_source_file d4dt00764f2.cif
_cod_data_source_block x
_cod_depositor_comments 'Adding full bibliography for 7715906--7715907.cif.'
_cod_database_code 7715907
_shelx_shelxl_version_number 2018/3
_shelx_space_group_comment
;
The symmetry employed for this shelxl refinement is uniquely defined
by the following loop, which should always be used as a source of
symmetry information in preference to the above space-group names.
They are only intended as comments.
;
_shelx_estimated_absorpt_t_max 0.953
_shelx_estimated_absorpt_t_min 0.896
_olex2_refinement_description
;
1. Fixed Uiso
 At 1.2 times of:
  All C(H) groups
 At 1.5 times of:
  All C(H,H,H) groups, All O(H) groups, All O(H,H) groups
2. Shared sites
{C28, C26B}
{C26, C28B}
3. Restrained distances
 O1W-H1WA = O1W-H1WB
 0.82 with sigma of 0.01
 N5B-O9
 1.25 with sigma of 0.01
 H1WA-H1WB
 1.39 with sigma of 0.01
4. Uiso/Uaniso restraints and constraints
O8 \\sim O9 \\sim O10 \\sim O11 \\sim N5B \\sim C30 \\sim C31 \\sim C32 \\sim
C33 \\sim C34 \\sim C35 \\sim N4B \\sim Cl1B \\sim O8B \\sim O9B \\sim O10B
\\sim O11B \\sim N5 \\sim C5 \\sim C31B \\sim C32B \\sim C33B \\sim C34B \\sim
C35B \\sim N4: within 3.8A with sigma of 0.04 and sigma for terminal atoms of
0.08 within 3.8A
Uanis(O7) = Uanis(O7B)
Uanis(C28) = Uanis(C26B)
Uanis(C26) = Uanis(C28B)
5. Others
 Sof(O8B)=Sof(O9B)=Sof(H9B)=Sof(O10B)=Sof(H10B)=Sof(O11B)=Sof(N5)=Sof(C5)=
 Sof(C31B)=Sof(H31B)=Sof(C32B)=Sof(C33B)=Sof(C34B)=Sof(H34B)=Sof(C35B)=
 Sof(H35B)=Sof(N4)=Sof(Cl1)=1-FVAR(1)
 Sof(O8)=Sof(O9)=Sof(H9A)=Sof(O10)=Sof(H10A)=Sof(O11)=Sof(N5B)=Sof(C30)=
 Sof(C31)=Sof(H31)=Sof(C32)=Sof(C33)=Sof(H33)=Sof(C34)=Sof(H34)=Sof(C35)=
 Sof(N4B)=Sof(Cl1B)=FVAR(1)
 Sof(O7B)=Sof(C26B)=Sof(H26B)=Sof(C28B)=Sof(H28D)=Sof(H28E)=Sof(H28F)=1-FVAR(2)
 Sof(O7)=Sof(C26)=Sof(H26)=Sof(C28)=Sof(H28A)=Sof(H28B)=Sof(H28C)=FVAR(2)
6.a Aromatic/amide H refined with riding coordinates:
 C1(H1), C2(H2), C4(H4), C29(H29), C7(H7), C8(H8), C9(H9), C10(H10), C12(H12),
 C13(H13), C15(H15), C16(H16), C20(H20), C21(H21), C23(H23), C24(H24), C26(H26),
  C26B(H26B), C31(H31), C33(H33), C34(H34), C31B(H31B), C34B(H34B), C35B(H35B)
6.b Fitted hexagon refined as free rotating group:
 C30(C31,C32,C33,C34,C35), C5(C31B,C32B,C33B,C34B,C35B)
6.c Tetrahedral OH refined with riding coordinates:
 O9(H9A), O10(H10A), O9B(H9B), O10B(H10B)
6.d Idealised Me refined as rotating group:
 C27(H27A,H27B,H27C), C28(H28A,H28B,H28C), C28B(H28D,H28E,H28F)
;
_olex2_submission_special_instructions 'No special instructions were received'

loop_
_space_group_symop_operation_xyz
'x, y, z'
'-x, y+1/2, -z+1/2'
'-x, -y, -z'
'x, -y-1/2, z-1/2'

loop_
_atom_site_label
_atom_site_type_symbol
_atom_site_fract_x
_atom_site_fract_y
_atom_site_fract_z
_atom_site_U_iso_or_equiv
_atom_site_adp_type
_atom_site_occupancy
_atom_site_site_symmetry_order
_atom_site_calc_flag
_atom_site_refinement_flags_posn
_atom_site_refinement_flags_adp
_atom_site_refinement_flags_occupancy
_atom_site_disorder_assembly
_atom_site_disorder_group
Cd1 Cd 0.28099(3) 0.12299(2) 0.60571(2) 0.01688(8) Uani 1 1 d . . . . .
O1 O 0.3402(3) -0.00612(15) -0.2270(2) 0.0305(6) Uani 1 1 d . . . . .
O1W O 0.2687(3) -0.00539(14) 0.5990(2) 0.0303(6) Uani 1 1 d D . . . .
H1WA H 0.291(5) -0.0385(19) 0.582(3) 0.045 Uiso 1 1 d D U . . .
H1WB H 0.287(5) -0.012(2) 0.652(2) 0.045 Uiso 1 1 d D U . . .
O2 O 0.2989(3) 0.11580(14) -0.25818(19) 0.0230(5) Uani 1 1 d . . . . .
O3 O 0.4250(3) 0.22564(14) 0.6555(2) 0.0249(6) Uani 1 1 d . . . . .
O4 O 0.5128(3) 0.11657(14) 0.7217(2) 0.0256(6) Uani 1 1 d . . . . .
O5 O 1.1304(3) 0.28064(15) 1.0315(2) 0.0347(7) Uani 1 1 d . . . . .
O6 O 1.0415(3) 0.38836(16) 0.9732(3) 0.0426(8) Uani 1 1 d . . . . .
N1 N 0.2888(3) 0.11114(17) 0.4780(2) 0.0238(7) Uani 1 1 d . . . . .
N2 N 0.3392(3) 0.08502(16) 0.1139(2) 0.0223(6) Uani 1 1 d . . . . .
C1 C 0.2584(5) 0.1681(2) 0.4185(3) 0.0318(9) Uani 1 1 d . . . . .
H1 H 0.229735 0.212658 0.426650 0.038 Uiso 1 1 calc R U . . .
C2 C 0.2664(5) 0.1658(2) 0.3464(3) 0.0310(9) Uani 1 1 d . . . . .
H2 H 0.244649 0.208132 0.306969 0.037 Uiso 1 1 calc R U . . .
C3 C 0.3064(4) 0.1014(2) 0.3315(3) 0.0229(7) Uani 1 1 d . . . . .
C4 C 0.3355(4) 0.0417(2) 0.3912(3) 0.0319(9) Uani 1 1 d . . . . .
H4 H 0.362340 -0.003868 0.383405 0.038 Uiso 1 1 calc R U . . .
C29 C 0.3254(4) 0.0488(2) 0.4624(3) 0.0303(9) Uani 1 1 d . . . . .
H29 H 0.345400 0.007126 0.502308 0.036 Uiso 1 1 calc R U . . .
C6 C 0.3184(4) 0.0963(2) 0.2558(3) 0.0227(7) Uani 1 1 d . . . . .
C7 C 0.3915(4) 0.0403(2) 0.2593(3) 0.0270(8) Uani 1 1 d . . . . .
H7 H 0.434661 0.005070 0.311045 0.032 Uiso 1 1 calc R U . . .
C8 C 0.4014(4) 0.0359(2) 0.1888(3) 0.0263(8) Uani 1 1 d . . . . .
H8 H 0.452460 -0.002047 0.192501 0.032 Uiso 1 1 calc R U . . .
C9 C 0.2671(4) 0.1398(2) 0.1078(3) 0.0243(8) Uani 1 1 d . . . . .
H9 H 0.223908 0.173899 0.054680 0.029 Uiso 1 1 calc R U . . .
C10 C 0.2556(4) 0.1466(2) 0.1777(3) 0.0258(8) Uani 1 1 d . . . . .
H10 H 0.205152 0.185427 0.173024 0.031 Uiso 1 1 calc R U . . .
C11 C 0.3442(4) 0.0782(2) 0.0361(3) 0.0238(8) Uani 1 1 d . . . . .
C12 C 0.3583(4) 0.1410(2) 0.0007(3) 0.0254(8) Uani 1 1 d . . . . .
H12 H 0.372712 0.187740 0.030434 0.030 Uiso 1 1 calc R U . . .
C13 C 0.3507(4) 0.1341(2) -0.0798(3) 0.0239(8) Uani 1 1 d . . . . .
H13 H 0.355753 0.176988 -0.107404 0.029 Uiso 1 1 calc R U . . .
C14 C 0.3360(4) 0.0654(2) -0.1204(3) 0.0208(7) Uani 1 1 d . . . . .
C15 C 0.3296(4) 0.0028(2) -0.0793(3) 0.0258(8) Uani 1 1 d . . . . .
H15 H 0.322885 -0.044571 -0.104992 0.031 Uiso 1 1 calc R U . . .
C16 C 0.3329(4) 0.0088(2) -0.0011(3) 0.0263(8) Uani 1 1 d . . . . .
H16 H 0.327418 -0.033982 0.026527 0.032 Uiso 1 1 calc R U . . .
C17 C 0.3247(4) 0.0576(2) -0.2095(3) 0.0218(7) Uani 1 1 d . . . . .
C18 C 0.5217(4) 0.18497(19) 0.7144(3) 0.0191(7) Uani 1 1 d . . . . .
C19 C 0.6547(4) 0.21937(19) 0.7805(3) 0.0190(7) Uani 1 1 d . . . . .
C20 C 0.6695(4) 0.2942(2) 0.7707(3) 0.0218(7) Uani 1 1 d . . . . .
H20 H 0.595450 0.323034 0.721460 0.026 Uiso 1 1 calc R U . . .
C21 C 0.7916(4) 0.3266(2) 0.8326(3) 0.0219(7) Uani 1 1 d . . . . .
H21 H 0.800886 0.377380 0.825156 0.026 Uiso 1 1 calc R U . . .
C22 C 0.9005(4) 0.2850(2) 0.9054(3) 0.0203(7) Uani 1 1 d . . . . .
C23 C 0.8856(4) 0.2101(2) 0.9145(3) 0.0245(8) Uani 1 1 d . . . . .
H23 H 0.959663 0.181227 0.963661 0.029 Uiso 1 1 calc R U . . .
C24 C 0.7644(4) 0.1776(2) 0.8527(3) 0.0228(7) Uani 1 1 d . . . . .
H24 H 0.755642 0.126519 0.859433 0.027 Uiso 1 1 calc R U . . .
C25 C 1.0322(4) 0.3197(2) 0.9743(3) 0.0208(7) Uani 1 1 d . . . . .
N3 N 0.6703(5) 0.2750(2) 0.0272(3) 0.0476(11) Uani 1 1 d . . . . .
C27 C 0.6976(9) 0.1970(3) 0.0367(7) 0.089(3) Uani 1 1 d . . . . .
H27A H 0.616099 0.169167 -0.001451 0.134 Uiso 1 1 calc R U . . .
H27B H 0.753798 0.182682 0.106160 0.134 Uiso 1 1 calc R U . . .
H27C H 0.741525 0.186044 0.011719 0.134 Uiso 1 1 calc R U . . .
O7 O 0.6567(5) 0.3848(2) -0.0394(4) 0.0477(12) Uani 0.784(7) 1 d . . P A 1
C26 C 0.6769(6) 0.3188(3) -0.0301(4) 0.0530(14) Uani 0.784(7) 1 d . . P A 1
H26 H 0.698724 0.296490 -0.065114 0.064 Uiso 0.784(7) 1 calc R U P A 1
C28 C 0.6337(7) 0.3053(3) 0.0784(5) 0.0618(16) Uani 0.784(7) 1 d . . P A 1
H28A H 0.565520 0.274696 0.066560 0.093 Uiso 0.784(7) 1 calc R U P A 1
H28B H 0.600990 0.355583 0.054892 0.093 Uiso 0.784(7) 1 calc R U P A 1
H28C H 0.709322 0.306441 0.149150 0.093 Uiso 0.784(7) 1 calc R U P A 1
O7B O 0.6255(19) 0.3717(8) 0.0793(13) 0.0477(12) Uani 0.216(7) 1 d . . P A 2
C26B C 0.6337(7) 0.3053(3) 0.0784(5) 0.0618(16) Uani 0.216(7) 1 d . . P A 2
H26B H 0.616169 0.274313 0.110948 0.074 Uiso 0.216(7) 1 calc R U P A 2
C28B C 0.6769(6) 0.3188(3) -0.0301(4) 0.0530(14) Uani 0.216(7) 1 d . . P A 2
H28D H 0.718554 0.291742 -0.049796 0.080 Uiso 0.216(7) 1 calc R U P A 2
H28E H 0.727869 0.362996 0.007016 0.080 Uiso 0.216(7) 1 calc R U P A 2
H28F H 0.589046 0.333348 -0.088873 0.080 Uiso 0.216(7) 1 calc R U P A 2
O8 O 0.9827(7) 0.4371(3) 0.6325(5) 0.0523(17) Uani 0.582(5) 1 d . U P B 1
O9 O 0.9677(12) 0.5432(7) 0.5735(7) 0.072(3) Uani 0.582(5) 1 d D U P B 1
H9A H 0.989086 0.517929 0.547119 0.107 Uiso 0.582(5) 1 calc R U P B 1
O10 O 1.0252(7) 0.7663(3) 0.7318(5) 0.0553(18) Uani 0.582(5) 1 d . U P B 1
H10A H 1.019947 0.811979 0.736702 0.083 Uiso 0.582(5) 1 calc R U P B 1
O11 O 1.0104(7) 0.7682(4) 0.8445(5) 0.0529(17) Uani 0.582(5) 1 d . U P B 1
N5B N 0.9847(12) 0.5060(6) 0.6396(8) 0.053(2) Uani 0.582(5) 1 d D U P B 1
C30 C 0.9965(6) 0.5417(3) 0.7123(4) 0.0337(17) Uani 0.582(5) 1 d G U P B 1
C31 C 1.0024(6) 0.6184(3) 0.7152(4) 0.0323(16) Uani 0.582(5) 1 d G U P B 1
H31 H 1.002865 0.644639 0.669890 0.039 Uiso 0.582(5) 1 calc R U P B 1
C32 C 1.0077(8) 0.6567(2) 0.7845(5) 0.039(3) Uani 0.582(5) 1 d G U P B 1
C33 C 1.0070(7) 0.6184(3) 0.8509(4) 0.0396(18) Uani 0.582(5) 1 d G U P B 1
H33 H 1.010640 0.644531 0.898243 0.048 Uiso 0.582(5) 1 calc R U P B 1
C34 C 1.0011(6) 0.5417(3) 0.8480(4) 0.034(2) Uani 0.582(5) 1 d G U P B 1
H34 H 1.000677 0.515451 0.893313 0.040 Uiso 0.582(5) 1 calc R U P B 1
C35 C 0.9959(6) 0.5034(2) 0.7787(4) 0.0377(19) Uani 0.582(5) 1 d G U P B 1
N4B N 1.0149(9) 0.7334(5) 0.7856(7) 0.0409(19) Uani 0.582(5) 1 d . U P B 1
Cl1B Cl 0.9872(11) 0.4269(6) 0.7788(8) 0.257(5) Uani 0.582(5) 1 d . U P B 1
O8B O 0.9588(13) 0.4330(5) 0.5519(9) 0.081(4) Uani 0.418(5) 1 d . U P B 2
O9B O 0.9528(14) 0.5518(7) 0.5306(10) 0.061(3) Uani 0.418(5) 1 d . U P B 2
H9B H 0.990733 0.545038 0.508960 0.091 Uiso 0.418(5) 1 calc R U P B 2
O10B O 0.9811(15) 0.7137(8) 0.7417(11) 0.082(5) Uani 0.418(5) 1 d . U P B 2
H10B H 0.989833 0.755574 0.765342 0.123 Uiso 0.418(5) 1 calc R U P B 2
O11B O 0.9980(10) 0.6798(5) 0.8669(8) 0.056(2) Uani 0.418(5) 1 d . U P B 2
N5 N 0.9660(14) 0.4947(7) 0.5778(11) 0.058(3) Uani 0.418(5) 1 d . U P B 2
C5 C 0.9804(12) 0.5093(5) 0.6603(6) 0.064(6) Uani 0.418(5) 1 d G U P B 2
C31B C 0.9865(10) 0.5798(4) 0.6934(7) 0.039(3) Uani 0.418(5) 1 d G U P B 2
H31B H 0.984956 0.621784 0.661040 0.047 Uiso 0.418(5) 1 calc R U P B 2
C32B C 0.9948(9) 0.5891(4) 0.7738(6) 0.040(2) Uani 0.418(5) 1 d G U P B 2
C33B C 0.9970(10) 0.5277(5) 0.8212(6) 0.047(3) Uani 0.418(5) 1 d G U P B 2
C34B C 0.9909(9) 0.4571(4) 0.7881(6) 0.046(3) Uani 0.418(5) 1 d G U P B 2
H34B H 0.992421 0.415187 0.820433 0.055 Uiso 0.418(5) 1 calc R U P B 2
C35B C 0.9826(10) 0.4479(4) 0.7076(6) 0.048(3) Uani 0.418(5) 1 d G U P B 2
H35B H 0.978463 0.399676 0.685020 0.058 Uiso 0.418(5) 1 calc R U P B 2
N4 N 0.9934(15) 0.6633(8) 0.7985(12) 0.055(4) Uani 0.418(5) 1 d . U P B 2
Cl1 Cl 1.0061(11) 0.5352(6) 0.9109(10) 0.208(5) Uani 0.418(5) 1 d . . P B 2

loop_
_atom_site_aniso_label
_atom_site_aniso_U_11
_atom_site_aniso_U_22
_atom_site_aniso_U_33
_atom_site_aniso_U_23
_atom_site_aniso_U_13
_atom_site_aniso_U_12
Cd1 0.01935(14) 0.01647(12) 0.01575(13) 0.00049(9) 0.01197(11) 0.00044(10)
O1 0.0450(18) 0.0267(14) 0.0282(14) 0.0010(11) 0.0277(15) 0.0059(13)
O1W 0.0504(19) 0.0194(13) 0.0280(15) -0.0015(11) 0.0289(15) 0.0002(13)
O2 0.0310(15) 0.0207(13) 0.0215(12) -0.0004(10) 0.0191(12) -0.0024(11)
O3 0.0184(14) 0.0183(12) 0.0290(14) 0.0030(10) 0.0118(12) 0.0017(11)
O4 0.0204(14) 0.0187(12) 0.0289(14) 0.0022(10) 0.0125(12) -0.0012(11)
O5 0.0188(15) 0.0220(14) 0.0408(17) 0.0040(12) 0.0100(14) 0.0001(12)
O6 0.0232(16) 0.0204(15) 0.056(2) 0.0074(13) 0.0143(15) -0.0029(12)
N1 0.0279(17) 0.0255(16) 0.0211(15) 0.0002(12) 0.0175(15) -0.0002(13)
N2 0.0306(18) 0.0180(14) 0.0231(16) 0.0008(12) 0.0197(15) 0.0025(13)
C1 0.053(3) 0.0210(18) 0.037(2) 0.0023(16) 0.036(2) 0.0059(18)
C2 0.052(3) 0.0187(18) 0.033(2) 0.0023(15) 0.033(2) 0.0042(18)
C3 0.0225(19) 0.0234(17) 0.0236(18) -0.0011(14) 0.0155(17) -0.0006(15)
C4 0.043(3) 0.031(2) 0.032(2) 0.0084(17) 0.030(2) 0.0136(19)
C29 0.038(2) 0.031(2) 0.033(2) 0.0096(17) 0.028(2) 0.0100(18)
C6 0.027(2) 0.0193(16) 0.0215(18) 0.0018(14) 0.0157(17) 0.0024(15)
C7 0.035(2) 0.0254(19) 0.0249(19) 0.0063(15) 0.0215(19) 0.0086(17)
C8 0.033(2) 0.0230(18) 0.0242(19) 0.0044(15) 0.0196(18) 0.0097(16)
C9 0.034(2) 0.0174(16) 0.0258(18) 0.0040(14) 0.0212(18) 0.0055(15)
C10 0.040(2) 0.0191(17) 0.0273(19) 0.0037(14) 0.026(2) 0.0066(16)
C11 0.030(2) 0.0254(18) 0.0218(18) -0.0002(14) 0.0195(17) 0.0032(16)
C12 0.034(2) 0.0199(17) 0.0247(19) -0.0050(14) 0.0206(18) -0.0049(16)
C13 0.032(2) 0.0211(17) 0.0230(18) 0.0016(14) 0.0197(17) -0.0017(15)
C14 0.0227(19) 0.0233(18) 0.0185(17) 0.0005(14) 0.0145(16) 0.0028(15)
C15 0.036(2) 0.0191(17) 0.028(2) -0.0001(14) 0.0239(19) 0.0032(16)
C16 0.036(2) 0.0215(18) 0.028(2) 0.0041(15) 0.0242(19) 0.0045(16)
C17 0.0201(19) 0.0257(18) 0.0187(17) -0.0013(14) 0.0124(16) -0.0002(15)
C18 0.0202(19) 0.0178(16) 0.0206(17) -0.0005(13) 0.0140(16) -0.0003(14)
C19 0.0209(19) 0.0164(16) 0.0210(17) -0.0005(13) 0.0144(16) -0.0005(14)
C20 0.023(2) 0.0187(17) 0.0238(18) 0.0023(14) 0.0152(17) 0.0023(15)
C21 0.026(2) 0.0162(16) 0.0273(19) 0.0009(14) 0.0193(18) 0.0007(15)
C22 0.0195(19) 0.0211(17) 0.0203(17) -0.0003(13) 0.0131(16) -0.0005(14)
C23 0.021(2) 0.0187(17) 0.0260(19) 0.0048(14) 0.0118(17) 0.0034(15)
C24 0.023(2) 0.0158(16) 0.0264(19) 0.0030(14) 0.0150(17) 0.0036(14)
C25 0.0239(19) 0.0202(17) 0.0222(18) 0.0002(14) 0.0168(17) -0.0030(15)
N3 0.072(3) 0.034(2) 0.066(3) 0.014(2) 0.058(3) 0.011(2)
C27 0.141(7) 0.035(3) 0.157(8) 0.023(4) 0.126(7) 0.017(4)
O7 0.070(3) 0.033(2) 0.057(3) 0.0033(19) 0.049(3) -0.001(2)
C26 0.086(4) 0.039(3) 0.066(4) 0.004(2) 0.063(4) 0.003(3)
C28 0.094(5) 0.059(4) 0.067(4) 0.008(3) 0.069(4) 0.003(3)
O7B 0.070(3) 0.033(2) 0.057(3) 0.0033(19) 0.049(3) -0.001(2)
C26B 0.094(5) 0.059(4) 0.067(4) 0.008(3) 0.069(4) 0.003(3)
C28B 0.086(4) 0.039(3) 0.066(4) 0.004(2) 0.063(4) 0.003(3)
O8 0.063(4) 0.041(3) 0.049(4) -0.001(3) 0.035(3) 0.006(3)
O9 0.103(7) 0.076(7) 0.064(6) 0.014(6) 0.067(6) 0.014(6)
O10 0.077(5) 0.034(3) 0.083(5) 0.020(3) 0.065(4) 0.009(3)
O11 0.057(4) 0.046(4) 0.057(4) -0.009(3) 0.038(4) 0.003(3)
N5B 0.052(5) 0.039(5) 0.061(5) 0.003(4) 0.033(4) 0.009(4)
C30 0.033(4) 0.031(4) 0.038(4) 0.001(3) 0.023(3) 0.000(3)
C31 0.032(4) 0.036(4) 0.032(4) 0.007(3) 0.022(3) 0.002(3)
C32 0.035(5) 0.040(5) 0.038(5) 0.006(4) 0.023(4) -0.004(4)
C33 0.040(4) 0.045(4) 0.038(4) 0.004(3) 0.028(3) 0.000(4)
C34 0.038(4) 0.043(4) 0.034(4) 0.006(4) 0.030(4) -0.001(4)
C35 0.040(4) 0.031(4) 0.037(4) 0.013(3) 0.023(4) 0.003(3)
N4B 0.037(4) 0.041(5) 0.051(5) 0.012(4) 0.032(4) 0.004(3)
Cl1B 0.178(8) 0.210(9) 0.252(10) 0.013(7) 0.086(7) 0.003(7)
O8B 0.125(10) 0.041(5) 0.072(7) -0.016(5) 0.063(7) -0.004(6)
O9B 0.074(7) 0.038(5) 0.069(8) 0.007(6) 0.047(7) 0.009(5)
O10B 0.086(9) 0.044(7) 0.071(9) 0.007(6) 0.033(8) 0.012(6)
O11B 0.077(7) 0.041(5) 0.069(6) -0.018(4) 0.056(5) -0.005(4)
N5 0.070(7) 0.035(6) 0.060(7) 0.001(6) 0.038(6) 0.004(5)
C5 0.035(7) 0.043(8) 0.073(9) 0.002(7) 0.018(7) 0.002(6)
C31B 0.038(5) 0.021(5) 0.048(6) 0.001(5) 0.023(5) 0.003(5)
C32B 0.036(5) 0.031(5) 0.041(5) 0.008(4) 0.020(4) 0.010(4)
C33B 0.051(6) 0.054(7) 0.037(6) -0.003(5) 0.030(5) 0.009(5)
C34B 0.013(4) 0.116(9) 0.015(4) 0.015(5) 0.012(4) 0.011(6)
C35B 0.048(6) 0.051(6) 0.036(5) 0.018(5) 0.023(5) 0.014(5)
N4 0.037(6) 0.039(6) 0.049(6) 0.011(5) 0.011(5) -0.004(5)
Cl1 0.196(11) 0.160(9) 0.276(14) -0.002(9) 0.159(11) 0.028(8)

loop_
_atom_type_symbol
_atom_type_description
_atom_type_scat_dispersion_real
_atom_type_scat_dispersion_imag
_atom_type_scat_source
C C 0.0033 0.0016 'International Tables Vol C Tables 4.2.6.8 and 6.1.1.4'
H H 0.0000 0.0000 'International Tables Vol C Tables 4.2.6.8 and 6.1.1.4'
Cd Cd -0.8075 1.2024 'International Tables Vol C Tables 4.2.6.8 and 6.1.1.4'
Cl Cl 0.1484 0.1585 'International Tables Vol C Tables 4.2.6.8 and 6.1.1.4'
N N 0.0061 0.0033 'International Tables Vol C Tables 4.2.6.8 and 6.1.1.4'
O O 0.0106 0.0060 'International Tables Vol C Tables 4.2.6.8 and 6.1.1.4'

loop_
_geom_angle_atom_site_label_1
_geom_angle_atom_site_label_2
_geom_angle_atom_site_label_3
_geom_angle
_geom_angle_site_symmetry_1
_geom_angle_site_symmetry_3
_geom_angle_publ_flag
O1W Cd1 O3 143.36(10) . . ?
O1W Cd1 O4 90.32(10) . . ?
O1W Cd1 O5 135.28(11) . 4_465 ?
O1W Cd1 O6 82.14(10) . 4_465 ?
O1W Cd1 N1 84.69(10) . . ?
O1W Cd1 C18 117.35(11) . . ?
O2 Cd1 O1W 87.28(9) 1_556 . ?
O2 Cd1 O3 99.16(9) 1_556 . ?
O2 Cd1 O4 85.19(10) 1_556 . ?
O2 Cd1 O5 95.00(10) 1_556 4_465 ?
O2 Cd1 O6 99.64(11) 1_556 4_465 ?
O2 Cd1 N1 169.36(10) 1_556 . ?
O2 Cd1 C18 91.54(10) 1_556 . ?
O3 Cd1 O6 131.18(9) . 4_465 ?
O3 Cd1 C18 27.34(9) . . ?
O4 Cd1 O3 54.80(9) . . ?
O4 Cd1 O6 170.80(9) . 4_465 ?
O4 Cd1 C18 27.48(9) . . ?
O5 Cd1 O3 80.40(9) 4_465 . ?
O5 Cd1 O4 134.40(9) 4_465 . ?
O5 Cd1 O6 53.39(9) 4_465 4_465 ?
O5 Cd1 N1 95.61(11) 4_465 . ?
O5 Cd1 C18 107.24(10) 4_465 . ?
O6 Cd1 C18 158.14(11) 4_465 . ?
N1 Cd1 O3 83.32(10) . . ?
N1 Cd1 O4 87.89(11) . . ?
N1 Cd1 O6 86.18(12) . 4_465 ?
N1 Cd1 C18 85.98(11) . . ?
Cd1 O1W H1WA 136(3) . . ?
Cd1 O1W H1WB 97(3) . . ?
H1WA O1W H1WB 116(2) . . ?
C17 O2 Cd1 124.9(2) . 1_554 ?
C18 O3 Cd1 90.6(2) . . ?
C18 O4 Cd1 91.4(2) . . ?
C25 O5 Cd1 96.5(2) . 4_666 ?
C25 O6 Cd1 89.2(2) . 4_666 ?
C1 N1 Cd1 121.0(2) . . ?
C29 N1 Cd1 122.7(2) . . ?
C29 N1 C1 116.3(3) . . ?
C8 N2 C11 120.6(3) . . ?
C9 N2 C8 120.8(3) . . ?
C9 N2 C11 118.6(3) . . ?
N1 C1 H1 118.1 . . ?
N1 C1 C2 123.8(4) . . ?
C2 C1 H1 118.1 . . ?
C1 C2 H2 120.1 . . ?
C1 C2 C3 119.7(4) . . ?
C3 C2 H2 120.1 . . ?
C2 C3 C4 116.9(3) . . ?
C2 C3 C6 122.0(3) . . ?
C4 C3 C6 121.1(3) . . ?
C3 C4 H4 120.2 . . ?
C29 C4 C3 119.6(4) . . ?
C29 C4 H4 120.2 . . ?
N1 C29 C4 123.6(4) . . ?
N1 C29 H29 118.2 . . ?
C4 C29 H29 118.2 . . ?
C7 C6 C3 121.1(3) . . ?
C7 C6 C10 117.7(3) . . ?
C10 C6 C3 121.3(3) . . ?
C6 C7 H7 119.7 . . ?
C8 C7 C6 120.6(3) . . ?
C8 C7 H7 119.7 . . ?
N2 C8 C7 120.5(3) . . ?
N2 C8 H8 119.8 . . ?
C7 C8 H8 119.8 . . ?
N2 C9 H9 119.7 . . ?
N2 C9 C10 120.6(3) . . ?
C10 C9 H9 119.7 . . ?
C6 C10 H10 120.0 . . ?
C9 C10 C6 120.0(3) . . ?
C9 C10 H10 120.0 . . ?
C12 C11 N2 119.1(3) . . ?
C12 C11 C16 122.0(3) . . ?
C16 C11 N2 118.9(3) . . ?
C11 C12 H12 120.9 . . ?
C11 C12 C13 118.1(3) . . ?
C13 C12 H12 120.9 . . ?
C12 C13 H13 119.4 . . ?
C14 C13 C12 121.1(3) . . ?
C14 C13 H13 119.4 . . ?
C13 C14 C15 119.1(3) . . ?
C13 C14 C17 121.4(3) . . ?
C15 C14 C17 119.5(3) . . ?
C14 C15 H15 119.7 . . ?
C16 C15 C14 120.6(3) . . ?
C16 C15 H15 119.7 . . ?
C11 C16 C15 118.9(3) . . ?
C11 C16 H16 120.6 . . ?
C15 C16 H16 120.6 . . ?
O1 C17 O2 127.6(3) . . ?
O1 C17 C14 115.9(3) . . ?
O2 C17 C14 116.5(3) . . ?
O3 C18 Cd1 62.05(19) . . ?
O3 C18 O4 123.0(3) . . ?
O3 C18 C19 118.7(3) . . ?
O4 C18 Cd1 61.08(19) . . ?
O4 C18 C19 118.3(3) . . ?
C19 C18 Cd1 175.9(2) . . ?
C20 C19 C18 120.1(3) . . ?
C24 C19 C18 120.7(3) . . ?
C24 C19 C20 119.2(3) . . ?
C19 C20 H20 119.8 . . ?
C21 C20 C19 120.4(3) . . ?
C21 C20 H20 119.8 . . ?
C20 C21 H21 119.8 . . ?
C20 C21 C22 120.3(3) . . ?
C22 C21 H21 119.8 . . ?
C21 C22 C23 119.2(3) . . ?
C21 C22 C25 120.8(3) . . ?
C23 C22 C25 120.0(3) . . ?
C22 C23 H23 119.7 . . ?
C24 C23 C22 120.7(4) . . ?
C24 C23 H23 119.7 . . ?
C19 C24 H24 119.9 . . ?
C23 C24 C19 120.3(3) . . ?
C23 C24 H24 119.9 . . ?
O5 C25 O6 120.9(4) . . ?
O5 C25 C22 120.2(3) . . ?
O6 C25 C22 118.9(3) . . ?
C26 N3 C27 121.4(5) . . ?
C26 N3 C28 120.1(4) . . ?
C28 N3 C27 118.5(5) . . ?
C26B N3 C27 118.5(5) . . ?
C28B N3 C27 121.4(5) . . ?
C28B N3 C26B 120.1(4) . . ?
N3 C27 H27A 109.5 . . ?
N3 C27 H27B 109.5 . . ?
N3 C27 H27C 109.5 . . ?
H27A C27 H27B 109.5 . . ?
H27A C27 H27C 109.5 . . ?
H27B C27 H27C 109.5 . . ?
N3 C26 H26 118.0 . . ?
O7 C26 N3 124.0(5) . . ?
O7 C26 H26 118.0 . . ?
N3 C28 H28A 109.5 . . ?
N3 C28 H28B 109.5 . . ?
N3 C28 H28C 109.5 . . ?
H28A C28 H28B 109.5 . . ?
H28A C28 H28C 109.5 . . ?
H28B C28 H28C 109.5 . . ?
N3 C26B H26B 121.0 . . ?
O7B C26B N3 117.9(9) . . ?
O7B C26B H26B 121.0 . . ?
N3 C28B H28D 109.5 . . ?
N3 C28B H28E 109.5 . . ?
N3 C28B H28F 109.5 . . ?
H28D C28B H28E 109.5 . . ?
H28D C28B H28F 109.5 . . ?
H28E C28B H28F 109.5 . . ?
N5B O9 H9A 109.5 . . ?
N4B O10 H10A 109.5 . . ?
O8 N5B C30 123.3(9) . . ?
O9 N5B O8 117.4(13) . . ?
O9 N5B C30 119.3(11) . . ?
N5B C30 C31 118.3(6) . . ?
N5B C30 C35 121.6(6) . . ?
C31 C30 C35 120.0 . . ?
C30 C31 H31 120.0 . . ?
C30 C31 C32 120.0 . . ?
C32 C31 H31 120.0 . . ?
C31 C32 C33 120.0 . . ?
C31 C32 N4B 118.2(5) . . ?
C33 C32 N4B 121.8(5) . . ?
C32 C33 H33 120.0 . . ?
C34 C33 C32 120.0 . . ?
C34 C33 H33 120.0 . . ?
C33 C34 H34 120.0 . . ?
C33 C34 C35 120.0 . . ?
C35 C34 H34 120.0 . . ?
C30 C35 Cl1B 123.2(6) . . ?
C34 C35 C30 120.0 . . ?
C34 C35 Cl1B 116.8(7) . . ?
O10 N4B O11 121.0(9) . . ?
O10 N4B C32 121.3(8) . . ?
O11 N4B C32 117.7(7) . . ?
N5 O9B H9B 109.5 . . ?
N4 O10B H10B 109.5 . . ?
O8B N5 O9B 124.1(14) . . ?
O8B N5 C5 121.0(14) . . ?
O9B N5 C5 114.8(12) . . ?
C31B C5 N5 124.0(8) . . ?
C31B C5 C35B 120.0 . . ?
C35B C5 N5 115.9(8) . . ?
C5 C31B H31B 120.0 . . ?
C32B C31B C5 120.0 . . ?
C32B C31B H31B 120.0 . . ?
C31B C32B N4 115.6(9) . . ?
C33B C32B C31B 120.0 . . ?
C33B C32B N4 124.3(9) . . ?
C32B C33B C34B 120.0 . . ?
C32B C33B Cl1 121.9(7) . . ?
C34B C33B Cl1 118.1(7) . . ?
C33B C34B H34B 120.0 . . ?
C33B C34B C35B 120.0 . . ?
C35B C34B H34B 120.0 . . ?
C5 C35B H35B 120.0 . . ?
C34B C35B C5 120.0 . . ?
C34B C35B H35B 120.0 . . ?
O10B N4 C32B 116.1(17) . . ?
O11B N4 O10B 121.0(15) . . ?
O11B N4 C32B 122.8(12) . . ?

loop_
_geom_bond_atom_site_label_1
_geom_bond_atom_site_label_2
_geom_bond_distance
_geom_bond_site_symmetry_2
_geom_bond_publ_flag
Cd1 O1W 2.328(3) . ?
Cd1 O2 2.307(2) 1_556 ?
Cd1 O3 2.411(3) . ?
Cd1 O4 2.390(3) . ?
Cd1 O5 2.335(3) 4_465 ?
Cd1 O6 2.485(3) 4_465 ?
Cd1 N1 2.388(3) . ?
Cd1 C18 2.730(4) . ?
O1 C17 1.250(4) . ?
O1W H1WA 0.819(10) . ?
O1W H1WB 0.819(10) . ?
O2 C17 1.264(4) . ?
O3 C18 1.254(4) . ?
O4 C18 1.260(4) . ?
O5 C25 1.243(5) . ?
O6 C25 1.251(4) . ?
N1 C1 1.343(5) . ?
N1 C29 1.337(5) . ?
N2 C8 1.352(5) . ?
N2 C9 1.351(5) . ?
N2 C11 1.456(4) . ?
C1 H1 0.9500 . ?
C1 C2 1.378(5) . ?
C2 H2 0.9500 . ?
C2 C3 1.388(5) . ?
C3 C4 1.388(5) . ?
C3 C6 1.482(5) . ?
C4 H4 0.9500 . ?
C4 C29 1.388(5) . ?
C29 H29 0.9500 . ?
C6 C7 1.395(5) . ?
C6 C10 1.400(5) . ?
C7 H7 0.9500 . ?
C7 C8 1.369(5) . ?
C8 H8 0.9500 . ?
C9 H9 0.9500 . ?
C9 C10 1.377(5) . ?
C10 H10 0.9500 . ?
C11 C12 1.379(5) . ?
C11 C16 1.385(5) . ?
C12 H12 0.9500 . ?
C12 C13 1.394(5) . ?
C13 H13 0.9500 . ?
C13 C14 1.389(5) . ?
C14 C15 1.390(5) . ?
C14 C17 1.517(5) . ?
C15 H15 0.9500 . ?
C15 C16 1.388(5) . ?
C16 H16 0.9500 . ?
C18 C19 1.505(5) . ?
C19 C20 1.399(5) . ?
C19 C24 1.396(5) . ?
C20 H20 0.9500 . ?
C20 C21 1.388(5) . ?
C21 H21 0.9500 . ?
C21 C22 1.391(5) . ?
C22 C23 1.399(5) . ?
C22 C25 1.496(5) . ?
C23 H23 0.9500 . ?
C23 C24 1.380(5) . ?
C24 H24 0.9500 . ?
N3 C27 1.443(7) . ?
N3 C26 1.353(6) . ?
N3 C28 1.420(6) . ?
N3 C26B 1.420(6) . ?
N3 C28B 1.353(6) . ?
C27 H27A 0.9800 . ?
C27 H27B 0.9800 . ?
C27 H27C 0.9800 . ?
O7 C26 1.213(6) . ?
C26 H26 0.9500 . ?
C28 H28A 0.9800 . ?
C28 H28B 0.9800 . ?
C28 H28C 0.9800 . ?
O7B C26B 1.210(16) . ?
C26B H26B 0.9500 . ?
C28B H28D 0.9800 . ?
C28B H28E 0.9800 . ?
C28B H28F 0.9800 . ?
O8 N5B 1.254(12) . ?
O9 H9A 0.8400 . ?
O9 N5B 1.251(9) . ?
O10 H10A 0.8400 . ?
O10 N4B 1.225(11) . ?
O11 N4B 1.271(11) . ?
N5B C30 1.374(14) . ?
C30 C31 1.3900 . ?
C30 C35 1.3900 . ?
C31 H31 0.9500 . ?
C31 C32 1.3900 . ?
C32 C33 1.3900 . ?
C32 N4B 1.391(10) . ?
C33 H33 0.9500 . ?
C33 C34 1.3900 . ?
C34 H34 0.9500 . ?
C34 C35 1.3900 . ?
C35 Cl1B 1.391(11) . ?
O8B N5 1.192(15) . ?
O9B H9B 0.8400 . ?
O9B N5 1.274(19) . ?
O10B H10B 0.8400 . ?
O10B N4 1.30(2) . ?
O11B N4 1.23(2) . ?
N5 C5 1.393(16) . ?
C5 C31B 1.3900 . ?
C5 C35B 1.3900 . ?
C31B H31B 0.9500 . ?
C31B C32B 1.3900 . ?
C32B C33B 1.3900 . ?
C32B N4 1.420(17) . ?
C33B C34B 1.3900 . ?
C33B Cl1 1.546(14) . ?
C34B H34B 0.9500 . ?
C34B C35B 1.3900 . ?
C35B H35B 0.9500 . ?

loop_
_geom_torsion_atom_site_label_1
_geom_torsion_atom_site_label_2
_geom_torsion_atom_site_label_3
_geom_torsion_atom_site_label_4
_geom_torsion
_geom_torsion_site_symmetry_1
_geom_torsion_site_symmetry_2
_geom_torsion_site_symmetry_3
_geom_torsion_site_symmetry_4
_geom_torsion_publ_flag
Cd1 O2 C17 O1 -2.9(6) 1_554 . . . ?
Cd1 O2 C17 C14 178.2(2) 1_554 . . . ?
Cd1 O3 C18 O4 3.8(4) . . . . ?
Cd1 O3 C18 C19 -175.4(3) . . . . ?
Cd1 O4 C18 O3 -3.8(4) . . . . ?
Cd1 O4 C18 C19 175.3(3) . . . . ?
Cd1 O5 C25 O6 0.3(4) 4_666 . . . ?
Cd1 O5 C25 C22 -179.8(3) 4_666 . . . ?
Cd1 O6 C25 O5 -0.3(4) 4_666 . . . ?
Cd1 O6 C25 C22 179.8(3) 4_666 . . . ?
Cd1 N1 C1 C2 177.1(4) . . . . ?
Cd1 N1 C29 C4 -177.3(3) . . . . ?
O3 C18 C19 C20 -4.6(5) . . . . ?
O3 C18 C19 C24 174.8(3) . . . . ?
O4 C18 C19 C20 176.2(3) . . . . ?
O4 C18 C19 C24 -4.4(5) . . . . ?
N1 C1 C2 C3 0.8(7) . . . . ?
N2 C9 C10 C6 -0.4(6) . . . . ?
N2 C11 C12 C13 -174.1(4) . . . . ?
N2 C11 C16 C15 176.1(4) . . . . ?
C1 N1 C29 C4 1.5(7) . . . . ?
C1 C2 C3 C4 0.5(7) . . . . ?
C1 C2 C3 C6 -179.1(4) . . . . ?
C2 C3 C4 C29 -0.8(6) . . . . ?
C2 C3 C6 C7 161.8(4) . . . . ?
C2 C3 C6 C10 -19.0(6) . . . . ?
C3 C4 C29 N1 -0.3(7) . . . . ?
C3 C6 C7 C8 179.7(4) . . . . ?
C3 C6 C10 C9 -179.1(4) . . . . ?
C4 C3 C6 C7 -17.8(6) . . . . ?
C4 C3 C6 C10 161.3(4) . . . . ?
C29 N1 C1 C2 -1.8(7) . . . . ?
C6 C3 C4 C29 178.9(4) . . . . ?
C6 C7 C8 N2 -0.9(6) . . . . ?
C7 C6 C10 C9 0.1(6) . . . . ?
C8 N2 C9 C10 0.0(6) . . . . ?
C8 N2 C11 C12 -139.3(4) . . . . ?
C8 N2 C11 C16 41.6(5) . . . . ?
C9 N2 C8 C7 0.6(6) . . . . ?
C9 N2 C11 C12 43.2(5) . . . . ?
C9 N2 C11 C16 -136.0(4) . . . . ?
C10 C6 C7 C8 0.5(6) . . . . ?
C11 N2 C8 C7 -176.9(4) . . . . ?
C11 N2 C9 C10 177.5(4) . . . . ?
C11 C12 C13 C14 -3.2(6) . . . . ?
C12 C11 C16 C15 -3.0(6) . . . . ?
C12 C13 C14 C15 -0.4(6) . . . . ?
C12 C13 C14 C17 178.6(4) . . . . ?
C13 C14 C15 C16 2.4(6) . . . . ?
C13 C14 C17 O1 165.0(4) . . . . ?
C13 C14 C17 O2 -16.0(5) . . . . ?
C14 C15 C16 C11 -0.8(6) . . . . ?
C15 C14 C17 O1 -16.0(5) . . . . ?
C15 C14 C17 O2 163.0(4) . . . . ?
C16 C11 C12 C13 5.0(6) . . . . ?
C17 C14 C15 C16 -176.6(4) . . . . ?
C18 C19 C20 C21 178.9(3) . . . . ?
C18 C19 C24 C23 -178.5(3) . . . . ?
C19 C20 C21 C22 -0.4(5) . . . . ?
C20 C19 C24 C23 0.9(5) . . . . ?
C20 C21 C22 C23 0.9(5) . . . . ?
C20 C21 C22 C25 -178.3(3) . . . . ?
C21 C22 C23 C24 -0.5(6) . . . . ?
C21 C22 C25 O5 -171.8(3) . . . . ?
C21 C22 C25 O6 8.1(5) . . . . ?
C22 C23 C24 C19 -0.4(6) . . . . ?
C23 C22 C25 O5 9.0(5) . . . . ?
C23 C22 C25 O6 -171.1(4) . . . . ?
C24 C19 C20 C21 -0.5(5) . . . . ?
C25 C22 C23 C24 178.7(3) . . . . ?
C27 N3 C26 O7 -178.9(7) . . . . ?
C27 N3 C26B O7B 171.7(12) . . . . ?
C28 N3 C26 O7 2.2(10) . . . . ?
C28B N3 C26B O7B -9.4(14) . . . . ?
O8 N5B C30 C31 177.6(9) . . . . ?
O8 N5B C30 C35 -5.7(15) . . . . ?
O9 N5B C30 C31 -6.5(15) . . . . ?
O9 N5B C30 C35 170.2(10) . . . . ?
N5B C30 C31 C32 176.7(8) . . . . ?
N5B C30 C35 C34 -176.6(8) . . . . ?
N5B C30 C35 Cl1B 1.9(10) . . . . ?
C30 C31 C32 C33 0.0 . . . . ?
C30 C31 C32 N4B 179.4(8) . . . . ?
C31 C30 C35 C34 0.0 . . . . ?
C31 C30 C35 Cl1B 178.5(8) . . . . ?
C31 C32 C33 C34 0.0 . . . . ?
C31 C32 N4B O10 -4.9(12) . . . . ?
C31 C32 N4B O11 175.2(6) . . . . ?
C32 C33 C34 C35 0.0 . . . . ?
C33 C32 N4B O10 174.5(7) . . . . ?
C33 C32 N4B O11 -5.5(11) . . . . ?
C33 C34 C35 C30 0.0 . . . . ?
C33 C34 C35 Cl1B -178.6(8) . . . . ?
C35 C30 C31 C32 0.0 . . . . ?
N4B C32 C33 C34 -179.3(8) . . . . ?
O8B N5 C5 C31B -178.5(12) . . . . ?
O8B N5 C5 C35B -1.4(19) . . . . ?
O9B N5 C5 C31B -3.0(18) . . . . ?
O9B N5 C5 C35B 174.1(11) . . . . ?
N5 C5 C31B C32B 177.0(13) . . . . ?
N5 C5 C35B C34B -177.2(12) . . . . ?
C5 C31B C32B C33B 0.0 . . . . ?
C5 C31B C32B N4 -176.7(10) . . . . ?
C31B C5 C35B C34B 0.0 . . . . ?
C31B C32B C33B C34B 0.0 . . . . ?
C31B C32B C33B Cl1 -180.0(11) . . . . ?
C31B C32B N4 O10B 1.8(18) . . . . ?
C31B C32B N4 O11B 178.8(12) . . . . ?
C32B C33B C34B C35B 0.0 . . . . ?
C33B C32B N4 O10B -174.8(11) . . . . ?
C33B C32B N4 O11B 2.2(19) . . . . ?
C33B C34B C35B C5 0.0 . . . . ?
C35B C5 C31B C32B 0.0 . . . . ?
N4 C32B C33B C34B 176.4(11) . . . . ?
N4 C32B C33B Cl1 -3.5(12) . . . . ?
Cl1 C33B C34B C35B 180.0(10) . . . . ?
